data_2020006
loop_
_publ_author_name
'Ying, Shao-Ming'
'Ru, Jing-Jing'
'Luo, Wu-Kui'

_publ_section_title
;
 Hydrothermal synthesis, crystal structure and photoluminescence of two
 homochiral zinc(II) coordination polymers
;
_journal_coeditor_code QS3048
_journal_issue 7
_journal_name_full 'Acta Crystallographica Section C'
_journal_page_first 618
_journal_page_last 622
_journal_paper_doi 10.1107/S2053229615012115
_journal_volume 71
_journal_year 2015
_chemical_formula_iupac '[Zn (C13 H18 N O2) (H C O2)]'
_chemical_formula_moiety 'C14 H19 N O4 Zn'
_chemical_formula_sum 'C14 H19 N O4 Zn'
_chemical_formula_weight 330.67
_chemical_name_systematic
Poly[(\m-<i>N</i>-benzyl-<i>L</i>-leucinato-\k^4^<i>O</i>,<i>O</i>':<i>O</i>,<i>N</i>)(\m-formato-\k^2^<i>O</i>:<i>O</i>')zinc(II)],
_space_group_IT_number 19
_symmetry_cell_setting orthorhombic
_symmetry_space_group_name_Hall 'P 2ac 2ab'
_symmetry_space_group_name_H-M 'P 21 21 21'
_atom_sites_solution_hydrogens geom
_atom_sites_solution_primary direct
_atom_sites_solution_secondary difmap
_audit_creation_method SHELXL97
_cell_angle_alpha 90.00
_cell_angle_beta 90.00
_cell_angle_gamma 90.00
_cell_formula_units_Z 4
_cell_length_a 6.4790(4)
_cell_length_b 7.6577(4)
_cell_length_c 30.7746(19)
_cell_measurement_temperature 293(2)
_cell_volume 1526.86(16)
_computing_cell_refinement
;
SAINT-Plus (Bruker, 2001)
;
_computing_data_collection
;
SMART (Bruker, 1999)
;
_computing_data_reduction
;
SAINT-Plus (Bruker, 2001)
;
_computing_molecular_graphics
;
SHELXTL (Sheldrick, 2008)
;
_computing_publication_material
;
SHELXL97 (Sheldrick, 2008)
;
_computing_structure_refinement
;
SHELXL97 (Sheldrick, 2008)
;
_computing_structure_solution
;
SHELXS97 (Sheldrick, 2008)
;
_diffrn_ambient_temperature 293(2)
_diffrn_measured_fraction_theta_full 0.998
_diffrn_measured_fraction_theta_max 0.998
_diffrn_measurement_device_type 'Bruker APEX CCD area-detector'
_diffrn_measurement_method \w
_diffrn_radiation_monochromator graphite
_diffrn_radiation_source 'fine-focus sealed tube'
_diffrn_radiation_type MoK\a
_diffrn_radiation_wavelength 0.71073
_diffrn_reflns_av_R_equivalents 0.0329
_diffrn_reflns_av_sigmaI/netI 0.0627
_diffrn_reflns_limit_h_max 7
_diffrn_reflns_limit_h_min -6
_diffrn_reflns_limit_k_max 5
_diffrn_reflns_limit_k_min -9
_diffrn_reflns_limit_l_max 27
_diffrn_reflns_limit_l_min -37
_diffrn_reflns_number 4702
_diffrn_reflns_theta_full 26.00
_diffrn_reflns_theta_max 26.00
_diffrn_reflns_theta_min 2.65
_exptl_absorpt_coefficient_mu 1.620
_exptl_absorpt_correction_T_max 0.9091
_exptl_absorpt_correction_T_min 0.6972
_exptl_absorpt_correction_type multi-scan
_exptl_absorpt_process_details
;
(SADABS; Sheldrick, 1996)
;
_exptl_crystal_colour white
_exptl_crystal_density_diffrn 1.438
_exptl_crystal_density_method 'not measured'
_exptl_crystal_description needle
_exptl_crystal_F_000 688
_exptl_crystal_size_max 0.24
_exptl_crystal_size_mid 0.07
_exptl_crystal_size_min 0.06
_refine_diff_density_max 1.306
_refine_diff_density_min -1.194
_refine_ls_abs_structure_details
;
Flack (1983), with 1117 Friedel pairs
;
_refine_ls_abs_structure_Flack 0.02(4)
_refine_ls_extinction_method none
_refine_ls_goodness_of_fit_ref 1.166
_refine_ls_hydrogen_treatment constr
_refine_ls_matrix_type full
_refine_ls_number_parameters 181
_refine_ls_number_reflns 2886
_refine_ls_number_restraints 0
_refine_ls_restrained_S_all 1.166
_refine_ls_R_factor_all 0.0739
_refine_ls_R_factor_gt 0.0689
_refine_ls_shift/su_max 0.000
_refine_ls_shift/su_mean 0.000
_refine_ls_structure_factor_coef Fsqd
_refine_ls_weighting_details 'calc w = 1/[\s^2^(Fo^2^)+(0.0155P)^2^+6.1609P] where P=(Fo^2^+2Fc^2^)/3'
_refine_ls_weighting_scheme calc
_refine_ls_wR_factor_gt 0.1315
_refine_ls_wR_factor_ref 0.1350
_reflns_number_gt 2661
_reflns_number_total 2886
_reflns_threshold_expression I>2\s(I)
_cod_data_source_file qs3048sup1.cif
_cod_data_source_block 2
_cod_database_code 2020006

loop_
_symmetry_equiv_pos_as_xyz
'x, y, z'
'-x+1/2, -y, z+1/2'
'-x, y+1/2, -z+1/2'
'x+1/2, -y+1/2, -z'

loop_
_atom_site_type_symbol
_atom_site_label
_atom_site_fract_x
_atom_site_fract_y
_atom_site_fract_z
_atom_site_U_iso_or_equiv
_atom_site_adp_type
_atom_site_calc_flag
_atom_site_refinement_flags
_atom_site_occupancy
_atom_site_symmetry_multiplicity
Zn Zn1 0.12573(12) 0.48766(10) 0.01666(2) 0.0284(2) Uani d . 1 1
N N1 0.1917(9) 0.4143(7) 0.08201(18) 0.0297(13) Uani d . 1 1
H H1B 0.0798 0.4189 0.0970 0.036 Uiso d R 1 1
O O1 0.3434(7) 0.2859(7) 0.00767(16) 0.0348(12) Uani d . 1 1
O O3 -0.1279(9) 0.6024(7) 0.04675(16) 0.0457(13) Uani d . 1 1
O O2 0.4980(7) 0.0621(6) 0.04052(16) 0.0351(12) Uani d . 1 1
O O4 -0.1931(7) 0.8106(7) -0.00242(18) 0.0384(14) Uani d . 1 1
C C4 0.3823(13) 0.5194(11) 0.1481(2) 0.0431(17) Uani d . 1 1
C C13 0.3805(12) 0.1942(9) 0.0403(2) 0.0335(16) Uani d . 1 1
C C7 0.3372(12) 0.5431(9) 0.1002(2) 0.0390(19) Uani d . 1 1
H H7A 0.2811 0.6592 0.0958 0.047 Uiso calc R 1 1
H H7B 0.4660 0.5359 0.0843 0.047 Uiso calc R 1 1
C C8 0.2726(10) 0.2330(9) 0.0829(2) 0.0279(15) Uani d . 1 1
H H8A 0.3722 0.2220 0.1067 0.033 Uiso calc R 1 1
C C14 -0.2239(11) 0.7302(9) 0.0325(2) 0.0326(17) Uani d . 1 1
H H14A -0.3312 0.7714 0.0498 0.039 Uiso calc R 1 1
C C10 0.0087(14) 0.0964(11) 0.1362(3) 0.045(2) Uani d . 1 1
H H10A -0.0376 0.2145 0.1437 0.054 Uiso calc R 1 1
C C9 0.0964(12) 0.1030(9) 0.0901(2) 0.0338(17) Uani d . 1 1
H H9A 0.1454 -0.0127 0.0825 0.041 Uiso calc R 1 1
H H9B -0.0149 0.1319 0.0702 0.041 Uiso calc R 1 1
C C12 0.1687(14) 0.0427(15) 0.1695(3) 0.070(3) Uani d . 1 1
H H12A 0.1072 0.0415 0.1979 0.105 Uiso calc R 1 1
H H12B 0.2811 0.1244 0.1691 0.105 Uiso calc R 1 1
H H12C 0.2194 -0.0718 0.1626 0.105 Uiso calc R 1 1
C C11 -0.1795(13) -0.0228(19) 0.1376(3) 0.075(3) Uani d . 1 1
H H11A -0.2338 -0.0258 0.1666 0.112 Uiso calc R 1 1
H H11B -0.1402 -0.1386 0.1290 0.112 Uiso calc R 1 1
H H11C -0.2830 0.0208 0.1181 0.112 Uiso calc R 1 1
C C1 0.460(2) 0.458(2) 0.2350(3) 0.088(4) Uani d . 1 1
H H1A 0.4856 0.4343 0.2642 0.106 Uiso calc R 1 1
C C5 0.2290(15) 0.5402(13) 0.1788(3) 0.059(3) Uani d . 1 1
H H5A 0.0977 0.5741 0.1700 0.071 Uiso calc R 1 1
C C3 0.5749(14) 0.4706(14) 0.1623(3) 0.064(3) Uani d . 1 1
H H3A 0.6813 0.4586 0.1422 0.077 Uiso calc R 1 1
C C2 0.6137(19) 0.4389(17) 0.2055(3) 0.087(4) Uani d . 1 1
H H2A 0.7447 0.4047 0.2145 0.105 Uiso calc R 1 1
C C6 0.2675(17) 0.512(2) 0.2223(3) 0.082(3) Uani d . 1 1
H H6A 0.1638 0.5284 0.2428 0.098 Uiso calc R 1 1

loop_
_atom_site_aniso_label
_atom_site_aniso_U_11
_atom_site_aniso_U_22
_atom_site_aniso_U_33
_atom_site_aniso_U_12
_atom_site_aniso_U_13
_atom_site_aniso_U_23
Zn1 0.0329(4) 0.0183(3) 0.0340(4) -0.0008(4) -0.0026(3) 0.0053(4)
N1 0.031(3) 0.027(3) 0.031(3) 0.000(2) 0.004(2) 0.000(2)
O1 0.030(3) 0.038(3) 0.037(3) 0.013(2) 0.003(2) 0.006(2)
O3 0.045(3) 0.041(3) 0.051(3) 0.025(3) 0.001(3) 0.018(2)
O2 0.038(3) 0.019(3) 0.049(3) 0.021(2) 0.007(2) 0.004(2)
O4 0.032(3) 0.031(3) 0.052(3) 0.008(2) 0.003(2) 0.007(2)
C4 0.054(4) 0.036(4) 0.039(4) -0.006(6) -0.005(4) -0.008(3)
C13 0.037(4) 0.027(4) 0.036(4) -0.018(4) -0.002(4) 0.003(3)
C7 0.049(5) 0.024(4) 0.044(4) -0.002(4) -0.002(4) -0.004(3)
C8 0.030(3) 0.019(4) 0.034(4) 0.010(3) -0.004(3) 0.002(3)
C14 0.029(4) 0.024(4) 0.044(4) 0.002(3) 0.000(3) 0.004(3)
C10 0.051(5) 0.043(5) 0.042(4) -0.001(4) 0.012(4) 0.006(4)
C9 0.045(4) 0.021(3) 0.036(4) 0.000(3) 0.005(4) 0.006(3)
C12 0.075(6) 0.089(9) 0.045(5) -0.017(6) -0.005(5) 0.025(5)
C11 0.062(6) 0.107(10) 0.056(5) -0.030(7) 0.008(4) 0.013(7)
C1 0.105(9) 0.122(13) 0.037(5) -0.010(9) -0.020(6) 0.001(6)
C5 0.069(6) 0.057(7) 0.051(5) 0.009(5) -0.002(4) -0.014(5)
C3 0.065(6) 0.070(7) 0.057(5) 0.003(6) -0.008(4) -0.003(5)
C2 0.071(7) 0.125(12) 0.066(6) 0.013(9) -0.021(6) 0.002(6)
C6 0.093(7) 0.111(10) 0.040(5) 0.002(9) 0.014(5) -0.019(8)

loop_
_atom_type_symbol
_atom_type_description
_atom_type_scat_dispersion_real
_atom_type_scat_dispersion_imag
_atom_type_scat_source
C C 0.0033 0.0016 'International Tables Vol C Tables 4.2.6.8 and 6.1.1.4'
H H 0.0000 0.0000 'International Tables Vol C Tables 4.2.6.8 and 6.1.1.4'
N N 0.0061 0.0033 'International Tables Vol C Tables 4.2.6.8 and 6.1.1.4'
O O 0.0106 0.0060 'International Tables Vol C Tables 4.2.6.8 and 6.1.1.4'
Zn Zn 0.2839 1.4301 'International Tables Vol C Tables 4.2.6.8 and 6.1.1.4'

loop_
_geom_angle_atom_site_label_1
_geom_angle_atom_site_label_2
_geom_angle_atom_site_label_3
_geom_angle_site_symmetry_1
_geom_angle_site_symmetry_3
_geom_angle
_geom_angle_publ_flag
O2 Zn1 O4 4_455 4_565 101.5(2) yes
O2 Zn1 O3 4_455 . 98.4(2) yes
O4 Zn1 O3 4_565 . 103.6(2) yes
O2 Zn1 O1 4_455 . 91.3(2) yes
O4 Zn1 O1 4_565 . 98.38(18) yes
O3 Zn1 O1 . . 153.55(19) yes
O2 Zn1 N1 4_455 . 150.6(2) yes
O4 Zn1 N1 4_565 . 107.1(2) yes
O3 Zn1 N1 . . 81.4(2) yes
O1 Zn1 N1 . . 78.3(2) yes
C7 N1 C8 . . 113.1(5) ?
C7 N1 Zn1 . . 108.1(4) ?
C8 N1 Zn1 . . 109.5(4) ?
C7 N1 H1B . . 107.9 ?
C8 N1 H1B . . 109.0 ?
Zn1 N1 H1B . . 109.1 ?
C13 O1 Zn1 . . 115.8(5) ?
C14 O3 Zn1 . . 124.9(5) ?
C13 O2 Zn1 . 4 113.5(4) ?
C14 O4 Zn1 . 4_465 118.4(5) ?
C5 C4 C3 . . 117.9(7) ?
C5 C4 C7 . . 120.9(7) ?
C3 C4 C7 . . 121.1(7) ?
O1 C13 O2 . . 124.8(7) ?
O1 C13 C8 . . 119.8(7) ?
O2 C13 C8 . . 115.4(6) ?
N1 C7 C4 . . 114.4(6) ?
N1 C7 H7A . . 108.7 ?
C4 C7 H7A . . 108.7 ?
N1 C7 H7B . . 108.7 ?
C4 C7 H7B . . 108.7 ?
H7A C7 H7B . . 107.6 ?
N1 C8 C9 . . 110.3(5) ?
N1 C8 C13 . . 109.3(5) ?
C9 C8 C13 . . 110.0(6) ?
N1 C8 H8A . . 109.1 ?
C9 C8 H8A . . 109.1 ?
C13 C8 H8A . . 109.1 ?
O3 C14 O4 . . 127.6(7) ?
O3 C14 H14A . . 116.2 ?
O4 C14 H14A . . 116.2 ?
C12 C10 C11 . . 111.5(7) ?
C12 C10 C9 . . 112.5(7) ?
C11 C10 C9 . . 110.0(7) ?
C12 C10 H10A . . 107.5 ?
C11 C10 H10A . . 107.5 ?
C9 C10 H10A . . 107.5 ?
C8 C9 C10 . . 115.6(6) ?
C8 C9 H9A . . 108.4 ?
C10 C9 H9A . . 108.4 ?
C8 C9 H9B . . 108.4 ?
C10 C9 H9B . . 108.4 ?
H9A C9 H9B . . 107.4 ?
C10 C12 H12A . . 109.5 ?
C10 C12 H12B . . 109.5 ?
H12A C12 H12B . . 109.5 ?
C10 C12 H12C . . 109.5 ?
H12A C12 H12C . . 109.5 ?
H12B C12 H12C . . 109.5 ?
C10 C11 H11A . . 109.5 ?
C10 C11 H11B . . 109.5 ?
H11A C11 H11B . . 109.5 ?
C10 C11 H11C . . 109.5 ?
H11A C11 H11C . . 109.5 ?
H11B C11 H11C . . 109.5 ?
C2 C1 C6 . . 120.7(9) ?
C2 C1 H1A . . 119.7 ?
C6 C1 H1A . . 119.7 ?
C4 C5 C6 . . 121.1(9) ?
C4 C5 H5A . . 119.5 ?
C6 C5 H5A . . 119.5 ?
C2 C3 C4 . . 121.4(9) ?
C2 C3 H3A . . 119.3 ?
C4 C3 H3A . . 119.3 ?
C1 C2 C3 . . 119.7(10) ?
C1 C2 H2A . . 120.2 ?
C3 C2 H2A . . 120.2 ?
C1 C6 C5 . . 119.2(9) ?
C1 C6 H6A . . 120.4 ?
C5 C6 H6A . . 120.4 ?

loop_
_geom_bond_atom_site_label_1
_geom_bond_atom_site_label_2
_geom_bond_site_symmetry_2
_geom_bond_distance
_geom_bond_publ_flag
Zn1 O2 4_455 1.982(5) yes
Zn1 O4 4_565 1.989(5) yes
Zn1 O3 . 2.081(5) yes
Zn1 O1 . 2.110(5) yes
Zn1 N1 . 2.132(6) yes
N1 C7 . 1.475(8) ?
N1 C8 . 1.484(9) ?
N1 H1B . 0.8599 ?
O1 C13 . 1.248(8) ?
O3 C14 . 1.239(8) ?
O2 C13 . 1.266(8) ?
O2 Zn1 4 1.982(5) ?
O4 C14 . 1.255(8) ?
O4 Zn1 4_465 1.989(5) ?
C4 C5 . 1.379(11) ?
C4 C3 . 1.374(11) ?
C4 C7 . 1.514(9) ?
C13 C8 . 1.516(9) ?
C7 H7A . 0.9700 ?
C7 H7B . 0.9700 ?
C8 C9 . 1.531(10) ?
C8 H8A . 0.9800 ?
C14 H14A . 0.9300 ?
C10 C12 . 1.514(11) ?
C10 C11 . 1.524(12) ?
C10 C9 . 1.531(10) ?
C10 H10A . 0.9800 ?
C9 H9A . 0.9700 ?
C9 H9B . 0.9700 ?
C12 H12A . 0.9600 ?
C12 H12B . 0.9600 ?
C12 H12C . 0.9600 ?
C11 H11A . 0.9600 ?
C11 H11B . 0.9600 ?
C11 H11C . 0.9600 ?
C1 C2 . 1.355(14) ?
C1 C6 . 1.370(16) ?
C1 H1A . 0.9300 ?
C5 C6 . 1.381(12) ?
C5 H5A . 0.9300 ?
C3 C2 . 1.376(12) ?
C3 H3A . 0.9300 ?
C2 H2A . 0.9300 ?
C6 H6A . 0.9300 ?

_cod_database_fobs_code 2020006
